data_9002409
loop_
_publ_author_name
'Geiger, C. A.'
'Armbruster, T.'
'Khomenko, V.'
'Quartieri, S.'

_publ_section_title
;
 Cordierite I: The coordination of Fe2+
 Sample: 42/IA
;
_journal_name_full 'American Mineralogist'
_journal_page_first 1255
_journal_page_last 1264
_journal_volume 85
_journal_year 2000
_chemical_formula_sum 'Al4 Fe0.164 Mg1.836 Na0.07 O18.59 Si5'
_chemical_name_mineral Cordierite
_space_group_IT_number 66
_symmetry_space_group_name_Hall '-C 2 2c'
_symmetry_space_group_name_H-M 'C c c m'
_cell_angle_alpha 90
_cell_angle_beta 90
_cell_angle_gamma 90
_cell_formula_units_Z 4
_cell_length_a 17.069
_cell_length_b 9.725
_cell_length_c 9.347
_cell_volume 1551.565
_database_code_amcsd 0002494
_exptl_crystal_density_diffrn 2.574
_cod_original_formula_sum 'Si5 Al4 (Mg1.836 Fe.164) Na.07 O18.59'
_cod_database_code 9002409

loop_
_space_group_symop_operation_xyz
x,y,z
1/2+x,1/2+y,z
x,-y,1/2+z
1/2+x,1/2-y,1/2+z
-x,y,1/2-z
1/2-x,1/2+y,1/2-z
-x,y,1/2+z
1/2-x,1/2+y,1/2+z
x,-y,1/2-z
1/2+x,1/2-y,1/2-z
x,y,-z
1/2+x,1/2+y,-z
-x,-y,z
1/2-x,1/2-y,z
-x,-y,-z
1/2-x,1/2-y,-z

loop_
_atom_site_aniso_label
_atom_site_aniso_U_11
_atom_site_aniso_U_22
_atom_site_aniso_U_33
_atom_site_aniso_U_12
_atom_site_aniso_U_13
_atom_site_aniso_U_23
Si21 0.00472 0.00409 0.00520 -0.00028 0.00000 0.00000
Si16 0.00470 0.00630 0.00470 0.00000 0.00000 0.00000
Si23 0.00417 0.00500 0.00540 -0.00073 0.00000 0.00000
Al26 0.00420 0.00550 0.00530 -0.00066 0.00000 0.00000
Al11 0.00690 0.00530 0.00570 -0.00143 0.00000 0.00000
MgM 0.00550 0.00610 0.00790 0.00000 0.00000 0.00004
FeM 0.00550 0.00610 0.00790 0.00000 0.00000 0.00004
NaCH0 0.02378 0.02869 0.04720 0.00059 0.00000 0.00000
O16 0.00670 0.00980 0.00740 -0.00130 0.00010 0.00360
O11 0.01030 0.00720 0.00720 -0.00070 0.00330 -0.00090
O13 0.00840 0.00930 0.00760 -0.00140 0.00170 -0.00230
O21 0.00970 0.01020 0.01530 -0.00560 0.00000 0.00000
O26 0.00500 0.01590 0.01580 -0.00200 0.00000 0.00000
O23 0.01320 0.00490 0.01610 0.00290 0.00000 0.00000

loop_
_atom_site_label
_atom_site_fract_x
_atom_site_fract_y
_atom_site_fract_z
_atom_site_occupancy
_atom_site_type_symbol
_atom_site_attached_hydrogens
Si21 0.30750 0.07774 0.00000 1.00000 Si 0
Si16 0.00000 0.00000 0.25000 1.00000 Si 0
Si23 0.36487 0.23734 0.50000 1.00000 Si 0
Al26 0.05089 0.19218 0.00000 1.00000 Al 0
Al11 0.25000 0.25000 0.25025 1.00000 Al 0
MgM 0.16262 0.00000 0.25000 0.91800 Mg 0
FeM 0.16262 0.00000 0.25000 0.08200 Fe 0
NaCH0 0.50000 0.00000 0.50000 0.07000 Na 0
OCH1 0.50000 0.00000 0.25000 0.31000 O 0
OCH2 0.44600 0.00000 0.25000 0.14000 O 0
O16 0.06224 0.08396 0.15096 1.00000 O 0
O11 0.25279 0.10285 0.14133 1.00000 O 0
O13 0.32678 0.31029 0.64167 1.00000 O 0
O21 0.37769 0.18440 0.00000 1.00000 O 0
O26 0.45701 0.24750 0.50000 1.00000 O 0
O23 0.33551 -0.07960 0.00000 1.00000 O 0

loop_
_cod_changelog_entry_id
_cod_changelog_entry_author
_cod_changelog_entry_date
_cod_changelog_entry_text
1
;cod-tools version 3.8.0
Id: cif_guess_AMCSD_atom_types 9581 2023-05-17 12:35:41Z saulius
;
2023-05-23T09:14:10+03:00
;Derived atom types and hydrogen counts
from atom names that follow the AMCSD naming convention
(Wat == water, O-H == hydroxyl).
;

loop_
_cod_related_entry_id
_cod_related_entry_database
_cod_related_entry_code
1 AMCSD 0002494
